data_4100256
_journal_name_full 'Journal of the American Chemical Society'
_journal_year 2005
_chemical_formula_moiety 'C52 H28 N8 Cl17 Ru2, 0.5(H2O), C6 H14 '
_chemical_formula_sum 'C58 H43 Cl17 N8 O0.5 Ru2'
_chemical_formula_weight 1664.79
_space_group_IT_number 130
_symmetry_cell_setting tetragonal
_symmetry_space_group_name_Hall '-P 4a 2ac'
_symmetry_space_group_name_H-M 'P 4/n c c :2'
_cell_angle_alpha 90.00
_cell_angle_beta 90.00
_cell_angle_gamma 90.00
_cell_formula_units_Z 4
_cell_length_a 15.7834(5)
_cell_length_b 15.7834(5)
_cell_length_c 27.0879(17)
_cell_measurement_temperature 300(2)
_cell_volume 6748.0(5)
_diffrn_ambient_temperature 300(2)
_exptl_crystal_density_diffrn 1.639
_cod_original_sg_symbol_H-M 'P 4/n c c'
_cod_original_formula_sum 'C58 H43 Cl17 N8 O0.50 Ru2'
_cod_database_code 4100256

loop_
_symmetry_equiv_pos_as_xyz
'x, y, z'
'-x+1/2, -y+1/2, z'
'-y+1/2, x, z'
'y, -x+1/2, z'
'-x, y+1/2, -z+1/2'
'x+1/2, -y, -z+1/2'
'y+1/2, x+1/2, -z+1/2'
'-y, -x, -z+1/2'
'-x, -y, -z'
'x-1/2, y-1/2, -z'
'y-1/2, -x, -z'
'-y, x-1/2, -z'
'x, -y-1/2, z-1/2'
'-x-1/2, y, z-1/2'
'-y-1/2, -x-1/2, z-1/2'
'y, x, z-1/2'

loop_
_atom_site_label
_atom_site_type_symbol
_atom_site_fract_x
_atom_site_fract_y
_atom_site_fract_z
_atom_site_U_iso_or_equiv
_atom_site_adp_type
_atom_site_occupancy
_atom_site_symmetry_multiplicity
_atom_site_calc_flag
_atom_site_refinement_flags
_atom_site_disorder_assembly
_atom_site_disorder_group
Ru1 Ru 0.2500 0.2500 0.65830(3) 0.0356(3) Uani 1 4 d S . .
Ru2 Ru 0.2500 0.2500 0.74574(3) 0.0376(3) Uani 1 4 d S . .
Cl1 Cl 0.2500 0.2500 0.83363(11) 0.0554(8) Uani 1 4 d S . .
O1 O 0.2500 0.2500 0.5572(12) 0.113(9) Uani 0.50 4 d SPDU . .
H1 H 0.281(18) 0.285(16) 0.5357(14) 0.146 Uiso 0.25 1 d PD . .
Cl4 Cl 0.2298(2) -0.0400(2) 0.90148(10) 0.1252(12) Uani 1 1 d . . .
Cl5 Cl -0.07901(16) 0.04006(18) 0.83729(10) 0.1033(9) Uani 1 1 d . . .
N1 N 0.1942(3) 0.1319(3) 0.65767(17) 0.0424(11) Uani 1 1 d D . .
N2 N 0.1878(3) 0.1327(3) 0.74311(17) 0.0440(11) Uani 1 1 d . . .
C1 C 0.1731(4) 0.0963(4) 0.7006(2) 0.0428(13) Uani 1 1 d . A .
H1A H 0.1470 0.0434 0.7003 0.051 Uiso 1 1 calc R . .
C2 C 0.1869(3) 0.0820(2) 0.61486(14) 0.0421(13) Uani 0.596(11) 1 d PGD A 1
C3 C 0.1388(6) 0.1098(4) 0.5750(2) 0.053(4) Uani 0.596(11) 1 d PGD A 1
H3 H 0.1117 0.1620 0.5764 0.063 Uiso 0.596(11) 1 calc PR A 1
C4 C 0.1314(9) 0.0595(7) 0.5331(2) 0.068(5) Uani 0.596(11) 1 d PGD A 1
C5 C 0.1720(8) -0.0186(6) 0.5311(3) 0.079(3) Uani 0.596(11) 1 d PGD A 1
H5 H 0.1671 -0.0522 0.5030 0.094 Uiso 0.596(11) 1 calc PR A 1
C6 C 0.2201(6) -0.0463(4) 0.5709(3) 0.062(2) Uani 0.596(11) 1 d PGD A 1
C7 C 0.2275(5) 0.0040(3) 0.6128(2) 0.042(3) Uani 0.596(11) 1 d PGD A 1
H7 H 0.2596 -0.0146 0.6395 0.050 Uiso 0.596(11) 1 calc PR A 1
Cl2 Cl 0.0763(8) 0.0960(6) 0.4838(2) 0.141(3) Uani 0.596(11) 1 d PDU A 1
Cl3 Cl 0.2694(10) -0.1431(5) 0.5670(5) 0.100(3) Uani 0.596(11) 1 d PD A 1
C2B C 0.1869(3) 0.0820(2) 0.61486(14) 0.0421(13) Uani 0.404(11) 1 d PD A 2
C3B C 0.1656(17) 0.1224(7) 0.5710(3) 0.053(4) Uani 0.404(11) 1 d PD A 2
H3B H 0.1508 0.1794 0.5712 0.063 Uiso 0.404(11) 1 calc PR A 2
C4B C 0.1662(17) 0.0777(8) 0.5268(3) 0.068(5) Uani 0.404(11) 1 d PD A 2
C5B C 0.1826(18) -0.0088(8) 0.5266(4) 0.079(3) Uani 0.404(11) 1 d PD A 2
H5B H 0.1759 -0.0404 0.4979 0.094 Uiso 0.404(11) 1 calc PR A 2
C6B C 0.2092(11) -0.0471(6) 0.5700(4) 0.062(2) Uani 0.404(11) 1 d PD A 2
C7B C 0.2058(14) -0.0041(5) 0.6147(4) 0.042(3) Uani 0.404(11) 1 d PD A 2
H7B H 0.2160 -0.0325 0.6442 0.050 Uiso 0.404(11) 1 calc PR A 2
Cl2B Cl 0.1292(12) 0.1248(9) 0.4750(3) 0.141(3) Uani 0.404(11) 1 d PD A 2
Cl3B Cl 0.2468(17) -0.1491(8) 0.5686(8) 0.100(3) Uani 0.404(11) 1 d PD A 2
C8 C 0.1510(4) 0.0896(4) 0.7851(2) 0.0473(15) Uani 1 1 d . A .
C9 C 0.2023(5) 0.0529(5) 0.8202(3) 0.0599(18) Uani 1 1 d . . .
H9A H 0.2610 0.0572 0.8179 0.072 Uiso 1 1 calc R A .
C10 C 0.1649(6) 0.0091(5) 0.8590(3) 0.069(2) Uani 1 1 d . A .
C11 C 0.0790(6) 0.0030(5) 0.8641(3) 0.070(2) Uani 1 1 d . . .
H11A H 0.0550 -0.0270 0.8901 0.083 Uiso 1 1 calc R A .
C12 C 0.0304(5) 0.0419(5) 0.8301(3) 0.0648(19) Uani 1 1 d . A .
C13 C 0.0645(4) 0.0843(4) 0.7892(2) 0.0522(16) Uani 1 1 d . . .
H13A H 0.0293 0.1083 0.7655 0.063 Uiso 1 1 calc R A .
C1S C 0.132(3) 0.831(4) 0.759(3) 0.186(13) Uiso 0.25 1 d PD B -1
H1SA H 0.0926 0.8686 0.7429 0.279 Uiso 0.25 1 calc PR B -1
H1SB H 0.1532 0.8573 0.7882 0.279 Uiso 0.25 1 calc PR B -1
H1SC H 0.1048 0.7789 0.7667 0.279 Uiso 0.25 1 calc PR B -1
C2S C 0.206(3) 0.814(3) 0.7238(15) 0.186(13) Uiso 0.25 1 d PD B -1
H2S H 0.1838 0.8310 0.6914 0.223 Uiso 0.25 1 calc PR B -1
C3S C 0.228(4) 0.721(3) 0.717(2) 0.186(13) Uiso 0.25 1 d PD B -1
H3S1 H 0.1777 0.6943 0.7030 0.223 Uiso 0.25 1 calc PR B -1
H3S2 H 0.2713 0.7185 0.6919 0.223 Uiso 0.25 1 calc PR B -1
C4S C 0.257(5) 0.664(5) 0.759(3) 0.186(13) Uiso 0.25 1 d PD B -1
H4S1 H 0.2606 0.6059 0.7482 0.223 Uiso 0.25 1 calc PR B -1
H4S2 H 0.2178 0.6675 0.7866 0.223 Uiso 0.25 1 calc PR B -1
C5S C 0.344(5) 0.697(3) 0.774(3) 0.186(13) Uiso 0.25 1 d PD B -1
H5S1 H 0.3862 0.6567 0.7650 0.279 Uiso 0.25 1 calc PR B -1
H5S2 H 0.3450 0.7064 0.8090 0.279 Uiso 0.25 1 calc PR B -1
H5S3 H 0.3546 0.7499 0.7573 0.279 Uiso 0.25 1 calc PR B -1
C6S C 0.282(3) 0.872(3) 0.731(3) 0.186(13) Uiso 0.25 1 d PD B -1
H6S1 H 0.3231 0.8437 0.7514 0.279 Uiso 0.25 1 calc PR B -1
H6S2 H 0.2640 0.9232 0.7471 0.279 Uiso 0.25 1 calc PR B -1
H6S3 H 0.3065 0.8851 0.6997 0.279 Uiso 0.25 1 calc PR B -1

loop_
_atom_site_aniso_label
_atom_site_aniso_U_11
_atom_site_aniso_U_22
_atom_site_aniso_U_33
_atom_site_aniso_U_23
_atom_site_aniso_U_13
_atom_site_aniso_U_12
Ru1 0.0345(3) 0.0345(3) 0.0378(5) 0.000 0.000 0.000
Ru2 0.0392(4) 0.0392(4) 0.0344(5) 0.000 0.000 0.000
Cl1 0.0669(13) 0.0669(13) 0.0322(14) 0.000 0.000 0.000
O1 0.099(10) 0.099(10) 0.139(17) 0.000 0.000 0.000
Cl4 0.145(3) 0.144(3) 0.0865(16) 0.0558(17) -0.0077(16) 0.024(2)
Cl5 0.0775(15) 0.1085(19) 0.124(2) -0.0081(16) 0.0401(14) -0.0280(14)
N1 0.044(3) 0.040(3) 0.043(3) -0.003(2) -0.003(2) -0.003(2)
N2 0.047(3) 0.042(3) 0.043(3) 0.004(2) 0.000(2) -0.004(2)
C1 0.046(3) 0.038(3) 0.045(3) 0.005(3) 0.000(3) -0.008(3)
C2 0.040(3) 0.037(3) 0.049(3) -0.003(3) 0.002(3) -0.005(2)
C3 0.059(10) 0.050(5) 0.050(4) -0.003(4) -0.001(5) 0.005(6)
C4 0.084(13) 0.071(7) 0.050(5) -0.004(5) -0.014(6) 0.008(8)
C5 0.104(8) 0.067(6) 0.066(5) -0.023(5) -0.002(5) 0.001(5)
C6 0.053(5) 0.044(4) 0.089(5) -0.012(4) 0.014(4) -0.003(3)
C7 0.022(7) 0.041(4) 0.063(4) 0.000(3) 0.005(4) -0.014(4)
Cl2 0.220(8) 0.130(5) 0.071(2) -0.014(3) -0.067(4) 0.044(5)
Cl3 0.100(9) 0.0537(16) 0.145(2) -0.0263(18) 0.009(4) 0.017(3)
C2B 0.040(3) 0.037(3) 0.049(3) -0.003(3) 0.002(3) -0.005(2)
C3B 0.059(10) 0.050(5) 0.050(4) -0.003(4) -0.001(5) 0.005(6)
C4B 0.084(13) 0.071(7) 0.050(5) -0.004(5) -0.014(6) 0.008(8)
C5B 0.104(8) 0.067(6) 0.066(5) -0.023(5) -0.002(5) 0.001(5)
C6B 0.053(5) 0.044(4) 0.089(5) -0.012(4) 0.014(4) -0.003(3)
C7B 0.022(7) 0.041(4) 0.063(4) 0.000(3) 0.005(4) -0.014(4)
Cl2B 0.220(8) 0.130(5) 0.071(2) -0.014(3) -0.067(4) 0.044(5)
Cl3B 0.100(9) 0.0537(16) 0.145(2) -0.0263(18) 0.009(4) 0.017(3)
C8 0.059(4) 0.040(3) 0.044(3) 0.001(3) 0.006(3) -0.007(3)
C9 0.061(4) 0.061(4) 0.058(4) 0.012(3) -0.002(3) 0.004(3)
C10 0.094(6) 0.062(5) 0.051(4) 0.012(3) 0.000(4) 0.002(4)
C11 0.094(6) 0.065(5) 0.049(4) 0.003(4) 0.020(4) -0.017(4)
C12 0.068(5) 0.056(4) 0.070(4) -0.008(4) 0.017(4) -0.014(4)
C13 0.054(4) 0.050(4) 0.052(3) -0.001(3) 0.001(3) -0.010(3)

loop_
_geom_bond_atom_site_label_1
_geom_bond_atom_site_label_2
_geom_bond_distance
_geom_bond_site_symmetry_2
_geom_bond_publ_flag
Ru1 N1 2.062(5) 4 ?
Ru1 N1 2.062(5) 2 ?
Ru1 N1 2.062(5) 3 ?
Ru1 N1 2.062(5) . y
Ru1 Ru2 2.3684(12) . y
Ru1 O1 2.74(3) . y
Ru2 N2 2.097(5) 4 ?
Ru2 N2 2.097(5) 2 ?
Ru2 N2 2.097(5) . y
Ru2 N2 2.097(5) 3 ?
Ru2 Cl1 2.381(3) . y
Cl4 C10 1.726(8) . ?
Cl5 C12 1.737(8) . ?
N1 C1 1.335(7) . ?
N1 C2 1.406(6) . ?
N2 C1 1.307(7) . ?
N2 C8 1.447(7) . ?
C2 C3 1.3900 . ?
C2 C7 1.3900 . ?
C3 C4 1.3900 . ?
C4 C5 1.3900 . ?
C4 Cl2 1.695(5) . ?
C5 C6 1.3900 . ?
C6 C7 1.3900 . ?
C6 Cl3 1.717(5) . ?
C3B C4B 1.390(5) . ?
C4B C5B 1.389(5) . ?
C4B Cl2B 1.693(6) . ?
C5B C6B 1.389(5) . ?
C6B C7B 1.389(5) . ?
C6B Cl3B 1.716(6) . ?
C8 C13 1.372(9) . ?
C8 C9 1.377(9) . ?
C9 C10 1.389(10) . ?
C10 C11 1.366(11) . ?
C11 C12 1.348(11) . ?
C12 C13 1.401(10) . ?
C1S C2S 1.520(5) . ?
C2S C6S 1.519(5) . ?
C2S C3S 1.520(5) . ?
C3S C4S 1.519(5) . ?
C4S C5S 1.520(5) . ?
